data_1519074
loop_
_publ_author_name
'Andresen, Thomas L.'
'Krebs, Frederik C.'
'Larsen, Mogens'
'Thorup, Niels'

_publ_section_title
;
 Crystal Structure of Three Compounds Related to Triphenylene and
 Tetracyanoquinodimethane
;
_journal_name_full 'Acta Chemica Scandinavica'
_journal_page_first 410
_journal_page_last 416
_journal_volume 53
_journal_year 1999
_chemical_formula_sum 'C18 H6 Cl4 N4'
_chemical_formula_weight 420.07
_space_group_IT_number 15
_symmetry_cell_setting monoclinic
_symmetry_Int_Tables_number 15
_symmetry_space_group_name_Hall '-I 2ya'
_symmetry_space_group_name_H-M 'I 1 2/a 1'
_cell_angle_alpha 90
_cell_angle_beta 99.47(3)
_cell_angle_gamma 90
_cell_formula_units_Z 4
_cell_length_a 13.692(3)
_cell_length_b 7.7183(15)
_cell_length_c 16.391(3)
_cell_volume 1708.6(6)
_diffrn_ambient_temperature 120
_diffrn_radiation_probe x-ray
_diffrn_radiation_type MoK\a
_diffrn_radiation_wavelength 0.71069
_exptl_absorpt_coefficient_mu 0.703
_exptl_crystal_density_diffrn 1.663
_refine_ls_number_parameters 130
_refine_ls_number_reflns 940
_refine_ls_R_factor_gt 0.0846
_refine_ls_wR_factor_gt 0.2285
_cod_data_source_file Acta-Chem-Scand-1999-53-410-416-3.cif
_cod_data_source_block 3
_cod_original_cell_volume 1708.5(6)
_cod_original_sg_symbol_H-M 'I 2/a'
_cod_database_code 1519074

loop_
_symmetry_equiv_pos_site_id
_symmetry_equiv_pos_as_xyz
1 x,y,z
2 1/2-x,y,-z
3 -x,-y,-z
4 1/2+x,-y,z
5 1/2+x,1/2+y,1/2+z
6 -x,1/2+y,1/2-z
7 1/2-x,1/2-y,1/2-z
8 x,1/2-y,1/2+z

loop_
_atom_site_label
_atom_site_type_symbol
_atom_site_thermal_displace_type
_atom_site_fract_x
_atom_site_fract_y
_atom_site_fract_z
_atom_site_occupancy
_atom_site_U_iso_or_equiv
_atom_site_calc_flag
_atom_site_refinement_flags
_atom_site_disorder_assembly
_atom_site_disorder_group
Cl1 Cl Uiso 1.84430(10) -0.5907(2) -0.30470(10) 1.000 0.0220(10) . . . .
N1 N Uiso 2.0407(4) -0.4278(7) -0.3736(4) 1.000 0.0260(10) . . . .
N2 N Uiso 1.9755(5) 0.1027(7) -0.3510(4) 1.000 0.0260(10) . . . .
C1 C Uiso 1.7943(5) -0.4033(8) -0.2735(4) 1.000 0.0160(10) . . . .
C2 C Uiso 1.8362(5) -0.2345(8) -0.2912(4) 1.000 0.0140(10) . . . .
C3 C Uiso 1.7863(5) -0.0848(9) -0.2643(4) 1.000 0.018(2) . . . .
C4 C Uiso 1.9831(5) -0.3393(9) -0.3512(4) 1.000 0.022(2) . . . .
C5 C Uiso 1.9175(5) -0.2096(8) -0.3268(4) 1.000 0.017(2) . . . .
C6 C Uiso 1.9506(5) -0.0345(9) -0.3405(4) 1.000 0.020(2) . . . .
Cl2 Cl Uiso 1.34190(10) -0.3710(2) -0.04730(10) 1.000 0.0280(10) . . . .
C7 C Uiso 1.2913(5) -0.5640(8) -0.0192(4) 1.000 0.018(2) . . . .
C8 C Uiso 1.3339(6) -0.7201(9) -0.0375(4) 1.000 0.023(2) . . . .
C9 C Uiso 1.2923(5) -0.8747(8) -0.0184(4) 1.000 0.020(2) . . . .

loop_
_geom_angle_atom_site_label_1
_geom_angle_atom_site_label_2
_geom_angle_atom_site_label_3
_geom_angle
_geom_angle_site_symmetry_1
_geom_angle_site_symmetry_2
_geom_angle_site_symmetry_3
_geom_angle_publ_flag
Cl1 C1 C2 120.0(5) . . . yes
Cl1 C1 C3 118.3(5) . . 7_844 yes
C2 C1 C3 121.6(6) . . 7_844 no
C1 C2 C3 115.3(6) . . . no
C1 C2 C5 125.9(6) . . . no
C3 C2 C5 118.8(6) . . . no
C1 C3 C2 123.1(6) 7_844 . . no
N1 C4 C5 172.6(7) . . . yes
C2 C5 C4 127.9(6) . . . no
C2 C5 C6 119.9(6) . . . no
C4 C5 C6 112.2(6) . . . no
N2 C6 C5 179.3(8) . . . yes
Cl2 C7 C8 119.0(5) . . . yes
Cl2 C7 C7 120.9(5) . . 2_755 yes
C7 C7 C8 120.1(6) 2_755 . . no
C7 C8 C9 119.7(7) . . . no
C8 C9 C9 120.2(6) . . 2_755 no

loop_
_geom_bond_atom_site_label_1
_geom_bond_atom_site_label_2
_geom_bond_distance
_geom_bond_site_symmetry_1
_geom_bond_site_symmetry_2
_geom_bond_publ_flag
Cl1 C1 1.714(7) . . yes
Cl2 C7 1.737(7) . . yes
N1 C4 1.148(9) . . yes
N2 C6 1.134(9) . . yes
C1 C3 1.355(10) . 7_844 no
C1 C2 1.472(9) . . no
C2 C3 1.448(9) . . no
C2 C5 1.353(10) . . no
C4 C5 1.445(10) . . no
C5 C6 1.455(9) . . no
C7 C8 1.393(10) . . no
C7 C7 1.382(10) . 2_755 no
C8 C9 1.380(10) . . no
C9 C9 1.391(10) . 2_755 no

loop_
_geom_torsion_atom_site_label_1
_geom_torsion_atom_site_label_2
_geom_torsion_atom_site_label_3
_geom_torsion_atom_site_label_4
_geom_torsion
_geom_torsion_site_symmetry_1
_geom_torsion_site_symmetry_2
_geom_torsion_site_symmetry_3
_geom_torsion_site_symmetry_4
_geom_torsion_publ_flag
Cl1 C1 C2 C3 178.2(5) . . . . no
Cl1 C1 C2 C5 -4.4(10) . . . . no
C3 C1 C2 C3 0.9(9) 7_844 . . . no
C3 C1 C2 C5 178.4(7) 7_844 . . . no
Cl1 C1 C3 C2 -178.3(5) . . 7_844 7_844 no
C2 C1 C3 C2 -1.0(10) . . 7_844 7_844 no
C1 C2 C3 C1 -1.0(10) . . . 7_844 no
C5 C2 C3 C1 -178.6(7) . . . 7_844 no
C1 C2 C5 C4 -3.3(11) . . . . no
C1 C2 C5 C6 -179.9(6) . . . . no
C3 C2 C5 C4 174.0(6) . . . . no
C3 C2 C5 C6 -2.6(10) . . . . no
Cl2 C7 C8 C9 -177.6(5) . . . . no
C7 C7 C8 C9 1.1(10) 2_755 . . . no
Cl2 C7 C7 Cl2 -4.7(8) . . 2_755 2_755 no
Cl2 C7 C7 C8 176.7(5) . . 2_755 2_755 no
C8 C7 C7 Cl2 176.7(5) . . 2_755 2_755 no
C8 C7 C7 C8 -1.9(10) . . 2_755 2_755 no
C7 C8 C9 C9 0.5(10) . . . 2_755 no
C8 C9 C9 C8 -1.3(10) . . 2_755 2_755 no
